data_2312349
loop_
_publ_author_name
'Czapik, Agnieszka'
'Kwit, Marcin'

_publ_section_title
;
 Diversity of N-triphenylacetyl-L-tyrosine solvates with halogenated
 solvents.
;
_journal_coeditor_code EF3022
_journal_issue 'Pt 12'
_journal_name_full 'Acta crystallographica. Section C, Structural chemistry'
_journal_page_first 745
_journal_page_last 756
_journal_paper_doi 10.1107/S2053229621011098
_journal_volume 77
_journal_year 2021
_chemical_absolute_configuration rm
_chemical_formula_iupac 'C29 H25 N O4, C H Cl3'
_chemical_formula_moiety 'C29 H25 N O4, C H Cl3'
_chemical_formula_sum 'C30 H26 Cl3 N O4'
_chemical_formula_weight 570.87
_chemical_name_systematic
;
<i>N</i>-Triphenylacetyl-<i>L</i>-tyrosine chloroform monosolvate
;
_space_group_crystal_system orthorhombic
_space_group_IT_number 18
_space_group_name_Hall 'P 2 2ab'
_space_group_name_H-M_alt 'P 21 21 2'
_atom_sites_solution_hydrogens geom
_atom_sites_solution_primary direct
_audit_creation_method SHELXL-2018/3
_cell_angle_alpha 90
_cell_angle_beta 90
_cell_angle_gamma 90
_cell_formula_units_Z 4
_cell_length_a 9.27898(12)
_cell_length_b 32.3574(4)
_cell_length_c 9.96336(12)
_cell_measurement_reflns_used 16633
_cell_measurement_temperature 130(2)
_cell_measurement_theta_max 75.8170
_cell_measurement_theta_min 2.7240
_cell_volume 2991.44(6)
_computing_cell_refinement
;
CrysAlis PRO (Rigaku OD, 2021)
;
_computing_data_collection
;
CrysAlis PRO (Rigaku OD, 2021)
;
_computing_data_reduction
;
CrysAlis PRO (Rigaku OD, 2021)
;
_computing_structure_refinement
;
SHELXL2018 (Sheldrick, 2015<i>b</i>)
;
_computing_structure_solution
;
SHELXT2018 (Sheldrick, 2015<i>a</i>)
;
_diffrn_ambient_temperature 130(2)
_diffrn_detector_area_resol_mean 10.5384
_diffrn_measured_fraction_theta_full 0.999
_diffrn_measured_fraction_theta_max 0.995
_diffrn_measurement_device_type 'Rigaku SuperNova Single Source diffractometer with an Atlas detector'
_diffrn_measurement_method '\w scans'
_diffrn_radiation_type CuK\a
_diffrn_radiation_wavelength 1.54184
_diffrn_reflns_av_R_equivalents 0.0398
_diffrn_reflns_av_unetI/netI 0.0268
_diffrn_reflns_limit_h_max 11
_diffrn_reflns_limit_h_min -11
_diffrn_reflns_limit_k_max 40
_diffrn_reflns_limit_k_min -39
_diffrn_reflns_limit_l_max 12
_diffrn_reflns_limit_l_min -12
_diffrn_reflns_number 29945
_diffrn_reflns_theta_full 67.684
_diffrn_reflns_theta_max 76.424
_diffrn_reflns_theta_min 4.438
_diffrn_source 'micro-focus sealed X-ray tube'
_exptl_absorpt_coefficient_mu 3.052
_exptl_absorpt_correction_T_max 1.00000
_exptl_absorpt_correction_T_min 0.71259
_exptl_absorpt_correction_type multi-scan
_exptl_absorpt_process_details
;
(CrysAlis PRO; Rigaku OD, 2021)
;
_exptl_crystal_colour colourless
_exptl_crystal_density_diffrn 1.268
_exptl_crystal_description needle
_exptl_crystal_F_000 1184
_exptl_crystal_size_max 0.350
_exptl_crystal_size_mid 0.020
_exptl_crystal_size_min 0.010
_refine_diff_density_max 0.212
_refine_diff_density_min -0.266
_refine_ls_abs_structure_details
;
Flack <i>x</i> determined using 2454 quotients [(I+)-(I-)]/[(I+)+(I-)]
(Parsons <i>et al.</i>,  2013)
;
_refine_ls_abs_structure_Flack 0.034(6)
_refine_ls_extinction_method none
_refine_ls_goodness_of_fit_ref 1.015
_refine_ls_hydrogen_treatment constr
_refine_ls_matrix_type full
_refine_ls_number_parameters 344
_refine_ls_number_reflns 6241
_refine_ls_number_restraints 0
_refine_ls_restrained_S_all 1.015
_refine_ls_R_factor_all 0.0339
_refine_ls_R_factor_gt 0.0323
_refine_ls_shift/su_max 0.000
_refine_ls_shift/su_mean 0.000
_refine_ls_structure_factor_coef Fsqd
_refine_ls_weighting_details 'w=1/[\s^2^(Fo^2^)+(0.0408P)^2^+0.7639P] where P=(Fo^2^+2Fc^2^)/3'
_refine_ls_weighting_scheme calc
_refine_ls_wR_factor_gt 0.0829
_refine_ls_wR_factor_ref 0.0840
_reflns_number_gt 5987
_reflns_number_total 6241
_reflns_threshold_expression 'I > 2\s(I)'
_cod_data_source_file ef3022sup1.cif
_cod_data_source_block III
_cod_database_code 2312349
_shelx_space_group_comment
;
The symmetry employed for this shelxl refinement is uniquely defined
by the following loop, which should always be used as a source of
symmetry information in preference to the above space-group names.
They are only intended as comments.
;
_shelx_estimated_absorpt_t_min 0.415
_shelx_estimated_absorpt_t_max 0.970

loop_
_space_group_symop_operation_xyz
'x, y, z'
'-x, -y, z'
'-x+1/2, y+1/2, -z'
'x+1/2, -y+1/2, -z'

loop_
_atom_site_type_symbol
_atom_site_label
_atom_site_fract_x
_atom_site_fract_y
_atom_site_fract_z
_atom_site_U_iso_or_equiv
_atom_site_adp_type
_atom_site_calc_flag
_atom_site_occupancy
_atom_site_disorder_assembly
_atom_site_disorder_group
O O1 0.9127(3) 0.46789(7) -0.0720(2) 0.0530(6) Uani d 1 . .
H H1 0.979664 0.484917 -0.059360 0.079 Uiso calc 0.5 . .
O O2 0.8941(2) 0.47305(6) 0.15019(19) 0.0377(4) Uani d 1 . .
H H2 0.963379 0.489433 0.139264 0.057 Uiso calc 0.5 . .
O O3 0.9123(2) 0.37124(7) 0.1455(2) 0.0460(5) Uani d 1 . .
O O4 0.10401(18) 0.35096(6) -0.03917(18) 0.0386(4) Uani d 1 . .
H H4 0.041660 0.358343 0.017050 0.058 Uiso calc 1 . .
N N1 0.7082(2) 0.40642(6) 0.15963(19) 0.0261(4) Uani d 1 . .
H H1A 0.630980 0.412678 0.206635 0.031 Uiso calc 1 . .
C C1 0.8589(2) 0.45775(7) 0.0390(2) 0.0285(4) Uani d 1 . .
C C2 0.7342(2) 0.42723(7) 0.0320(2) 0.0271(4) Uani d 1 . .
H H2A 0.755494 0.406033 -0.038355 0.033 Uiso calc 1 . .
C C3 0.6009(3) 0.45209(8) -0.0103(3) 0.0349(5) Uani d 1 . .
H H3A 0.584934 0.474593 0.055399 0.042 Uiso calc 1 . .
H H3B 0.619383 0.464963 -0.098751 0.042 Uiso calc 1 . .
C C4 0.4661(2) 0.42614(7) -0.0193(2) 0.0306(5) Uani d 1 . .
C C5 0.3537(3) 0.43154(7) 0.0714(3) 0.0331(5) Uani d 1 . .
H H5 0.361085 0.452285 0.138521 0.040 Uiso calc 1 . .
C C6 0.2312(2) 0.40720(7) 0.0654(2) 0.0314(5) Uani d 1 . .
H H6 0.155002 0.411452 0.127634 0.038 Uiso calc 1 . .
C C7 0.2198(2) 0.37657(7) -0.0315(2) 0.0294(4) Uani d 1 . .
C C8 0.3309(3) 0.37086(9) -0.1234(3) 0.0363(5) Uani d 1 . .
H H8 0.323607 0.350007 -0.190126 0.044 Uiso calc 1 . .
C C9 0.4523(3) 0.39572(8) -0.1171(2) 0.0342(5) Uani d 1 . .
H H9 0.527480 0.391914 -0.180609 0.041 Uiso calc 1 . .
C C10 0.7658(2) 0.35703(6) 0.3430(2) 0.0250(4) Uani d 1 . .
C C11 0.6027(2) 0.36046(7) 0.3724(2) 0.0255(4) Uani d 1 . .
C C12 0.5489(3) 0.38145(8) 0.4837(3) 0.0327(5) Uani d 1 . .
H H12 0.613333 0.394634 0.544232 0.039 Uiso calc 1 . .
C C13 0.4001(3) 0.38318(8) 0.5068(3) 0.0372(5) Uani d 1 . .
H H13 0.364338 0.397379 0.583268 0.045 Uiso calc 1 . .
C C14 0.3048(3) 0.36439(8) 0.4191(3) 0.0356(5) Uani d 1 . .
H H14 0.203989 0.365700 0.435144 0.043 Uiso calc 1 . .
C C15 0.3575(2) 0.34366(8) 0.3077(3) 0.0316(5) Uani d 1 . .
H H15 0.292724 0.330530 0.247400 0.038 Uiso calc 1 . .
C C16 0.5053(2) 0.34205(7) 0.2840(2) 0.0280(4) Uani d 1 . .
H H16 0.540339 0.328194 0.206571 0.034 Uiso calc 1 . .
C C17 0.7998(2) 0.37806(7) 0.2062(2) 0.0257(4) Uani d 1 . .
C C21 0.8580(2) 0.37934(7) 0.4503(2) 0.0294(5) Uani d 1 . .
C C22 0.9215(3) 0.41771(8) 0.4283(3) 0.0413(6) Uani d 1 . .
H H22 0.907919 0.431221 0.344617 0.050 Uiso calc 1 . .
C C23 1.0045(3) 0.43658(9) 0.5270(4) 0.0494(7) Uani d 1 . .
H H23 1.047995 0.462634 0.509974 0.059 Uiso calc 1 . .
C C24 1.0239(3) 0.41755(10) 0.6499(3) 0.0455(6) Uani d 1 . .
H H24 1.079810 0.430515 0.717847 0.055 Uiso calc 1 . .
C C25 0.9612(4) 0.37948(11) 0.6729(3) 0.0507(7) Uani d 1 . .
H H25 0.974143 0.366164 0.757022 0.061 Uiso calc 1 . .
C C26 0.8794(3) 0.36060(9) 0.5737(3) 0.0425(6) Uani d 1 . .
H H26 0.837388 0.334352 0.590724 0.051 Uiso calc 1 . .
C C31 0.8157(2) 0.31109(7) 0.3414(2) 0.0268(4) Uani d 1 . .
C C32 0.7267(3) 0.27909(7) 0.3839(2) 0.0325(5) Uani d 1 . .
H H32 0.629278 0.284828 0.406410 0.039 Uiso calc 1 . .
C C33 0.7780(3) 0.23889(8) 0.3941(3) 0.0390(5) Uani d 1 . .
H H33 0.715377 0.217474 0.423345 0.047 Uiso calc 1 . .
C C34 0.9200(3) 0.22975(8) 0.3621(3) 0.0401(5) Uani d 1 . .
H H34 0.954554 0.202170 0.367826 0.048 Uiso calc 1 . .
C C35 1.0104(3) 0.26135(9) 0.3216(3) 0.0401(6) Uani d 1 . .
H H35 1.108089 0.255478 0.300460 0.048 Uiso calc 1 . .
C C36 0.9594(3) 0.30172(8) 0.3114(3) 0.0342(5) Uani d 1 . .
H H36 1.022932 0.323134 0.283874 0.041 Uiso calc 1 . .
Cl Cl1 0.26471(10) 0.26888(3) -0.00483(8) 0.0606(2) Uani d 1 . .
Cl Cl2 0.19862(9) 0.18556(2) 0.07558(9) 0.0586(2) Uani d 1 . .
Cl Cl3 0.42228(8) 0.23128(2) 0.21146(8) 0.05236(18) Uani d 1 . .
C C40 0.3369(3) 0.22237(9) 0.0572(3) 0.0458(6) Uani d 1 . .
H H40 0.409547 0.211644 -0.008309 0.055 Uiso calc 1 . .

loop_
_atom_site_aniso_label
_atom_site_aniso_U_11
_atom_site_aniso_U_22
_atom_site_aniso_U_33
_atom_site_aniso_U_12
_atom_site_aniso_U_13
_atom_site_aniso_U_23
O1 0.0596(13) 0.0607(13) 0.0387(10) -0.0353(11) 0.0151(10) -0.0071(9)
O2 0.0431(10) 0.0351(9) 0.0350(9) -0.0148(7) -0.0035(7) 0.0006(7)
O3 0.0317(9) 0.0547(12) 0.0516(11) 0.0148(8) 0.0169(8) 0.0188(9)
O4 0.0270(8) 0.0498(10) 0.0389(9) -0.0092(7) 0.0022(7) -0.0107(8)
N1 0.0225(8) 0.0265(9) 0.0292(9) 0.0001(7) 0.0036(7) 0.0023(7)
C1 0.0272(10) 0.0293(11) 0.0288(11) -0.0056(8) 0.0003(8) 0.0011(9)
C2 0.0252(9) 0.0263(10) 0.0299(10) -0.0048(8) -0.0002(8) 0.0025(8)
C3 0.0319(12) 0.0290(11) 0.0437(13) -0.0041(9) -0.0059(10) 0.0106(10)
C4 0.0259(10) 0.0291(11) 0.0367(12) -0.0004(9) -0.0069(9) 0.0081(9)
C5 0.0346(11) 0.0284(11) 0.0364(12) 0.0019(9) -0.0030(10) -0.0016(9)
C6 0.0281(10) 0.0340(11) 0.0321(10) 0.0041(9) 0.0011(9) 0.0009(9)
C7 0.0218(9) 0.0346(11) 0.0317(11) -0.0003(9) -0.0024(8) 0.0006(9)
C8 0.0299(11) 0.0455(14) 0.0335(12) -0.0026(10) 0.0006(9) -0.0087(10)
C9 0.0257(10) 0.0436(13) 0.0332(11) -0.0010(10) 0.0018(9) 0.0009(10)
C10 0.0202(9) 0.0242(10) 0.0306(10) 0.0004(8) 0.0009(8) 0.0011(8)
C11 0.0237(10) 0.0236(10) 0.0292(10) 0.0000(8) 0.0021(8) 0.0049(8)
C12 0.0296(11) 0.0310(11) 0.0375(12) -0.0002(9) 0.0029(9) -0.0031(9)
C13 0.0321(12) 0.0369(12) 0.0425(13) 0.0049(10) 0.0108(10) -0.0042(10)
C14 0.0245(10) 0.0342(12) 0.0482(14) 0.0034(9) 0.0081(10) 0.0058(10)
C15 0.0255(10) 0.0312(11) 0.0381(12) -0.0025(9) 0.0003(9) 0.0051(9)
C16 0.0255(10) 0.0269(10) 0.0316(10) -0.0015(8) 0.0007(9) 0.0014(9)
C17 0.0204(9) 0.0247(10) 0.0319(10) -0.0013(8) 0.0012(8) -0.0002(8)
C21 0.0232(9) 0.0303(11) 0.0347(11) 0.0016(8) -0.0029(8) -0.0039(9)
C22 0.0411(13) 0.0323(12) 0.0505(14) -0.0033(10) -0.0128(12) 0.0022(11)
C23 0.0475(15) 0.0333(13) 0.0673(19) -0.0049(12) -0.0184(14) -0.0048(13)
C24 0.0389(13) 0.0497(16) 0.0478(15) 0.0036(12) -0.0127(12) -0.0173(13)
C25 0.0550(17) 0.0630(18) 0.0340(13) -0.0098(15) -0.0076(12) 0.0000(13)
C26 0.0466(14) 0.0467(15) 0.0343(12) -0.0098(12) -0.0042(11) 0.0031(11)
C31 0.0265(10) 0.0257(10) 0.0282(10) 0.0026(8) -0.0007(8) 0.0006(8)
C32 0.0278(11) 0.0301(11) 0.0396(12) 0.0017(9) 0.0008(9) 0.0045(9)
C33 0.0429(13) 0.0282(12) 0.0460(13) -0.0012(10) -0.0054(11) 0.0049(10)
C34 0.0454(14) 0.0280(11) 0.0468(13) 0.0109(11) -0.0078(11) -0.0010(11)
C35 0.0334(12) 0.0405(14) 0.0465(14) 0.0132(10) -0.0022(10) 0.0010(11)
C36 0.0282(11) 0.0342(12) 0.0403(12) 0.0036(9) -0.0019(9) 0.0015(10)
Cl1 0.0768(5) 0.0522(4) 0.0529(4) 0.0030(4) -0.0042(4) 0.0110(3)
Cl2 0.0607(4) 0.0443(4) 0.0710(5) -0.0099(3) -0.0009(4) -0.0135(3)
Cl3 0.0508(4) 0.0434(3) 0.0629(4) 0.0023(3) -0.0125(3) -0.0037(3)
C40 0.0485(15) 0.0414(14) 0.0475(14) 0.0018(12) 0.0065(12) -0.0073(12)

loop_
_atom_type_symbol
_atom_type_description
_atom_type_scat_dispersion_real
_atom_type_scat_dispersion_imag
_atom_type_scat_source
C C 0.0181 0.0091 'International Tables Vol C Tables 4.2.6.8 and 6.1.1.4'
H H 0.0000 0.0000 'International Tables Vol C Tables 4.2.6.8 and 6.1.1.4'
Cl Cl 0.3639 0.7018 'International Tables Vol C Tables 4.2.6.8 and 6.1.1.4'
N N 0.0311 0.0180 'International Tables Vol C Tables 4.2.6.8 and 6.1.1.4'
O O 0.0492 0.0322 'International Tables Vol C Tables 4.2.6.8 and 6.1.1.4'

loop_
_geom_angle_atom_site_label_1
_geom_angle_atom_site_label_2
_geom_angle_atom_site_label_3
_geom_angle_site_symmetry_1
_geom_angle_site_symmetry_3
_geom_angle
_geom_angle_publ_flag
C1 O1 H1 . . 109.5 ?
C1 O2 H2 . . 109.5 ?
C7 O4 H4 . . 109.5 ?
C17 N1 C2 . . 121.05(19) ?
C17 N1 H1A . . 119.5 ?
C2 N1 H1A . . 119.5 ?
O2 C1 O1 . . 124.7(2) ?
O2 C1 C2 . . 119.6(2) ?
O1 C1 C2 . . 115.5(2) ?
N1 C2 C1 . . 112.59(18) ?
N1 C2 C3 . . 110.36(18) ?
C1 C2 C3 . . 106.58(18) ?
N1 C2 H2A . . 109.1 ?
C1 C2 H2A . . 109.1 ?
C3 C2 H2A . . 109.1 ?
C4 C3 C2 . . 113.13(19) ?
C4 C3 H3A . . 109.0 ?
C2 C3 H3A . . 109.0 ?
C4 C3 H3B . . 109.0 ?
C2 C3 H3B . . 109.0 ?
H3A C3 H3B . . 107.8 ?
C9 C4 C5 . . 118.4(2) ?
C9 C4 C3 . . 120.8(2) ?
C5 C4 C3 . . 120.8(2) ?
C6 C5 C4 . . 121.1(2) ?
C6 C5 H5 . . 119.5 ?
C4 C5 H5 . . 119.5 ?
C5 C6 C7 . . 119.9(2) ?
C5 C6 H6 . . 120.0 ?
C7 C6 H6 . . 120.0 ?
O4 C7 C6 . . 122.4(2) ?
O4 C7 C8 . . 117.9(2) ?
C6 C7 C8 . . 119.7(2) ?
C9 C8 C7 . . 119.7(2) ?
C9 C8 H8 . . 120.1 ?
C7 C8 H8 . . 120.1 ?
C8 C9 C4 . . 121.1(2) ?
C8 C9 H9 . . 119.4 ?
C4 C9 H9 . . 119.4 ?
C11 C10 C21 . . 112.13(18) ?
C11 C10 C17 . . 109.46(17) ?
C21 C10 C17 . . 106.82(17) ?
C11 C10 C31 . . 111.22(17) ?
C21 C10 C31 . . 106.73(17) ?
C17 C10 C31 . . 110.37(18) ?
C12 C11 C16 . . 118.6(2) ?
C12 C11 C10 . . 122.4(2) ?
C16 C11 C10 . . 119.0(2) ?
C11 C12 C13 . . 120.2(2) ?
C11 C12 H12 . . 119.9 ?
C13 C12 H12 . . 119.9 ?
C14 C13 C12 . . 120.6(2) ?
C14 C13 H13 . . 119.7 ?
C12 C13 H13 . . 119.7 ?
C13 C14 C15 . . 119.5(2) ?
C13 C14 H14 . . 120.2 ?
C15 C14 H14 . . 120.2 ?
C14 C15 C16 . . 120.1(2) ?
C14 C15 H15 . . 120.0 ?
C16 C15 H15 . . 120.0 ?
C15 C16 C11 . . 121.0(2) ?
C15 C16 H16 . . 119.5 ?
C11 C16 H16 . . 119.5 ?
O3 C17 N1 . . 119.6(2) ?
O3 C17 C10 . . 121.7(2) ?
N1 C17 C10 . . 118.47(18) ?
C26 C21 C22 . . 118.0(2) ?
C26 C21 C10 . . 119.3(2) ?
C22 C21 C10 . . 122.8(2) ?
C23 C22 C21 . . 121.0(3) ?
C23 C22 H22 . . 119.5 ?
C21 C22 H22 . . 119.5 ?
C24 C23 C22 . . 120.2(3) ?
C24 C23 H23 . . 119.9 ?
C22 C23 H23 . . 119.9 ?
C25 C24 C23 . . 119.3(3) ?
C25 C24 H24 . . 120.4 ?
C23 C24 H24 . . 120.4 ?
C24 C25 C26 . . 120.3(3) ?
C24 C25 H25 . . 119.8 ?
C26 C25 H25 . . 119.8 ?
C21 C26 C25 . . 121.2(3) ?
C21 C26 H26 . . 119.4 ?
C25 C26 H26 . . 119.4 ?
C32 C31 C36 . . 118.0(2) ?
C32 C31 C10 . . 122.06(19) ?
C36 C31 C10 . . 119.5(2) ?
C33 C32 C31 . . 121.1(2) ?
C33 C32 H32 . . 119.5 ?
C31 C32 H32 . . 119.5 ?
C34 C33 C32 . . 120.5(3) ?
C34 C33 H33 . . 119.7 ?
C32 C33 H33 . . 119.7 ?
C35 C34 C33 . . 119.0(2) ?
C35 C34 H34 . . 120.5 ?
C33 C34 H34 . . 120.5 ?
C34 C35 C36 . . 120.6(2) ?
C34 C35 H35 . . 119.7 ?
C36 C35 H35 . . 119.7 ?
C35 C36 C31 . . 120.7(2) ?
C35 C36 H36 . . 119.6 ?
C31 C36 H36 . . 119.6 ?
Cl3 C40 Cl1 . . 109.83(16) ?
Cl3 C40 Cl2 . . 110.43(17) ?
Cl1 C40 Cl2 . . 109.74(17) ?
Cl3 C40 H40 . . 108.9 ?
Cl1 C40 H40 . . 108.9 ?
Cl2 C40 H40 . . 108.9 ?

loop_
_geom_bond_atom_site_label_1
_geom_bond_atom_site_label_2
_geom_bond_site_symmetry_2
_geom_bond_distance
_geom_bond_publ_flag
O1 C1 . 1.257(3) ?
O1 H1 . 0.8400 ?
O2 C1 . 1.256(3) ?
O2 H2 . 0.8400 ?
O3 C17 . 1.227(3) ?
O4 C7 . 1.359(3) ?
O4 H4 . 0.8400 ?
N1 C17 . 1.334(3) ?
N1 C2 . 1.459(3) ?
N1 H1A . 0.8800 ?
C1 C2 . 1.523(3) ?
C2 C3 . 1.535(3) ?
C2 H2A . 1.0000 ?
C3 C4 . 1.509(3) ?
C3 H3A . 0.9900 ?
C3 H3B . 0.9900 ?
C4 C9 . 1.391(4) ?
C4 C5 . 1.391(4) ?
C5 C6 . 1.384(3) ?
C5 H5 . 0.9500 ?
C6 C7 . 1.388(3) ?
C6 H6 . 0.9500 ?
C7 C8 . 1.391(3) ?
C8 C9 . 1.386(4) ?
C8 H8 . 0.9500 ?
C9 H9 . 0.9500 ?
C10 C11 . 1.546(3) ?
C10 C21 . 1.548(3) ?
C10 C17 . 1.555(3) ?
C10 C31 . 1.557(3) ?
C11 C12 . 1.393(3) ?
C11 C16 . 1.395(3) ?
C12 C13 . 1.400(3) ?
C12 H12 . 0.9500 ?
C13 C14 . 1.384(4) ?
C13 H13 . 0.9500 ?
C14 C15 . 1.386(4) ?
C14 H14 . 0.9500 ?
C15 C16 . 1.392(3) ?
C15 H15 . 0.9500 ?
C16 H16 . 0.9500 ?
C21 C26 . 1.385(4) ?
C21 C22 . 1.392(4) ?
C22 C23 . 1.390(4) ?
C22 H22 . 0.9500 ?
C23 C24 . 1.382(5) ?
C23 H23 . 0.9500 ?
C24 C25 . 1.381(5) ?
C24 H24 . 0.9500 ?
C25 C26 . 1.388(4) ?
C25 H25 . 0.9500 ?
C26 H26 . 0.9500 ?
C31 C32 . 1.391(3) ?
C31 C36 . 1.400(3) ?
C32 C33 . 1.389(4) ?
C32 H32 . 0.9500 ?
C33 C34 . 1.387(4) ?
C33 H33 . 0.9500 ?
C34 C35 . 1.383(4) ?
C34 H34 . 0.9500 ?
C35 C36 . 1.393(4) ?
C35 H35 . 0.9500 ?
C36 H36 . 0.9500 ?
Cl1 C40 . 1.759(3) ?
Cl2 C40 . 1.760(3) ?
Cl3 C40 . 1.753(3) ?
C40 H40 . 1.0000 ?

loop_
_geom_hbond_atom_site_label_D
_geom_hbond_atom_site_label_H
_geom_hbond_atom_site_label_A
_geom_hbond_site_symmetry_A
_geom_hbond_distance_DH
_geom_hbond_distance_HA
_geom_hbond_distance_DA
_geom_hbond_angle_DHA
_geom_hbond_publ_flag
O1 H1 O1 2_765 0.84 1.83 2.635(4) 160.3 yes
O2 H2 O2 2_765 0.84 1.80 2.627(3) 168.7 yes
O4 H4 O3 1_455 0.84 1.80 2.642(3) 175.9 yes
C36 H36 O3 . 0.95 2.32 2.825(3) 112.8 yes
C25 H25 O4 1_656 0.95 2.41 3.292(4) 153.9 yes

loop_
_geom_torsion_atom_site_label_1
_geom_torsion_atom_site_label_2
_geom_torsion_atom_site_label_3
_geom_torsion_atom_site_label_4
_geom_torsion_site_symmetry_1
_geom_torsion_site_symmetry_2
_geom_torsion_site_symmetry_3
_geom_torsion_site_symmetry_4
_geom_torsion
_geom_torsion_publ_flag
C17 N1 C2 C1 . . . . -71.4(3) ?
C17 N1 C2 C3 . . . . 169.6(2) ?
O2 C1 C2 N1 . . . . -24.0(3) ?
O1 C1 C2 N1 . . . . 160.9(2) ?
O2 C1 C2 C3 . . . . 97.1(3) ?
O1 C1 C2 C3 . . . . -77.9(3) ?
N1 C2 C3 C4 . . . . -56.3(3) ?
C1 C2 C3 C4 . . . . -178.9(2) ?
C2 C3 C4 C9 . . . . -67.2(3) ?
C2 C3 C4 C5 . . . . 111.6(3) ?
C9 C4 C5 C6 . . . . 0.3(4) ?
C3 C4 C5 C6 . . . . -178.5(2) ?
C4 C5 C6 C7 . . . . 0.6(4) ?
C5 C6 C7 O4 . . . . 177.9(2) ?
C5 C6 C7 C8 . . . . -0.8(4) ?
O4 C7 C8 C9 . . . . -178.6(2) ?
C6 C7 C8 C9 . . . . 0.2(4) ?
C7 C8 C9 C4 . . . . 0.7(4) ?
C5 C4 C9 C8 . . . . -1.0(4) ?
C3 C4 C9 C8 . . . . 177.9(2) ?
C21 C10 C11 C12 . . . . 0.0(3) ?
C17 C10 C11 C12 . . . . -118.4(2) ?
C31 C10 C11 C12 . . . . 119.4(2) ?
C21 C10 C11 C16 . . . . 179.68(19) ?
C17 C10 C11 C16 . . . . 61.3(3) ?
C31 C10 C11 C16 . . . . -60.9(3) ?
C16 C11 C12 C13 . . . . 1.1(4) ?
C10 C11 C12 C13 . . . . -179.2(2) ?
C11 C12 C13 C14 . . . . -0.5(4) ?
C12 C13 C14 C15 . . . . 0.1(4) ?
C13 C14 C15 C16 . . . . -0.4(4) ?
C14 C15 C16 C11 . . . . 1.1(4) ?
C12 C11 C16 C15 . . . . -1.5(3) ?
C10 C11 C16 C15 . . . . 178.8(2) ?
C2 N1 C17 O3 . . . . 4.9(3) ?
C2 N1 C17 C10 . . . . -179.99(18) ?
C11 C10 C17 O3 . . . . -162.5(2) ?
C21 C10 C17 O3 . . . . 75.9(3) ?
C31 C10 C17 O3 . . . . -39.7(3) ?
C11 C10 C17 N1 . . . . 22.5(3) ?
C21 C10 C17 N1 . . . . -99.1(2) ?
C31 C10 C17 N1 . . . . 145.21(19) ?
C11 C10 C21 C26 . . . . 77.1(3) ?
C17 C10 C21 C26 . . . . -163.0(2) ?
C31 C10 C21 C26 . . . . -44.9(3) ?
C11 C10 C21 C22 . . . . -103.1(3) ?
C17 C10 C21 C22 . . . . 16.8(3) ?
C31 C10 C21 C22 . . . . 134.9(2) ?
C26 C21 C22 C23 . . . . 0.3(4) ?
C10 C21 C22 C23 . . . . -179.5(3) ?
C21 C22 C23 C24 . . . . -0.7(5) ?
C22 C23 C24 C25 . . . . 0.6(5) ?
C23 C24 C25 C26 . . . . -0.1(5) ?
C22 C21 C26 C25 . . . . 0.3(4) ?
C10 C21 C26 C25 . . . . -180.0(3) ?
C24 C25 C26 C21 . . . . -0.4(5) ?
C11 C10 C31 C32 . . . . -10.0(3) ?
C21 C10 C31 C32 . . . . 112.6(2) ?
C17 C10 C31 C32 . . . . -131.7(2) ?
C11 C10 C31 C36 . . . . 177.7(2) ?
C21 C10 C31 C36 . . . . -59.7(3) ?
C17 C10 C31 C36 . . . . 56.0(3) ?
C36 C31 C32 C33 . . . . -1.2(4) ?
C10 C31 C32 C33 . . . . -173.6(2) ?
C31 C32 C33 C34 . . . . 0.1(4) ?
C32 C33 C34 C35 . . . . 0.9(4) ?
C33 C34 C35 C36 . . . . -0.8(4) ?
C34 C35 C36 C31 . . . . -0.3(4) ?
C32 C31 C36 C35 . . . . 1.3(4) ?
C10 C31 C36 C35 . . . . 173.9(2) ?

_cod_database_fobs_code 2312349
